data_7012120
loop_
_publ_author_name
'Wong, Wai-Yeung'
'Wong, Chun-Kin'
'Lu, Guo-Liang'
'Cheah, Kok-Wai'
'Shi, Jian-Xin'
'Lin, Zhenyang'

_publ_section_title
;
 Synthesis, structures and optical spectroscopy of photoluminescent
 platinum-linked poly(silylacetylenes)
;
_journal_issue 24
_journal_name_full 'Journal of the Chemical Society, Dalton Transactions'
_journal_page_first 4587
_journal_paper_doi 10.1039/b207575j
_journal_year 2002
_chemical_formula_sum 'C34 H46 P2 Pt Si'
_chemical_formula_weight 739.83
_chemical_name_systematic
; 
? 
;
_space_group_IT_number 14
_symmetry_cell_setting monoclinic
_symmetry_space_group_name_Hall '-P 2ybc'
_symmetry_space_group_name_H-M 'P 1 21/c 1'
_atom_sites_solution_hydrogens geom
_atom_sites_solution_primary direct
_atom_sites_solution_secondary difmap
_audit_creation_method SHELXL-97
_cell_angle_alpha 90.00
_cell_angle_beta 92.5910(10)
_cell_angle_gamma 90.00
_cell_formula_units_Z 4
_cell_length_a 12.0760(7)
_cell_length_b 15.3158(9)
_cell_length_c 18.5935(11)
_cell_measurement_temperature 293(2)
_cell_volume 3435.4(3)
_computing_data_reduction SAINT
_computing_structure_refinement 'SHELXL-97 (Sheldrick, 1997)'
_computing_structure_solution 'SHELXS-97 (Sheldrick, 1990)'
_diffrn_ambient_temperature 293(2)
_diffrn_measured_fraction_theta_full 0.975
_diffrn_measured_fraction_theta_max 0.975
_diffrn_measurement_device_type 'Smart CCD'
_diffrn_radiation_monochromator graphite
_diffrn_radiation_source 'fine-focus sealed tube'
_diffrn_radiation_type MoK\a
_diffrn_radiation_wavelength 0.71073
_diffrn_reflns_av_R_equivalents 0.0359
_diffrn_reflns_av_sigmaI/netI 0.0527
_diffrn_reflns_limit_h_max 15
_diffrn_reflns_limit_h_min -7
_diffrn_reflns_limit_k_max 19
_diffrn_reflns_limit_k_min -19
_diffrn_reflns_limit_l_max 23
_diffrn_reflns_limit_l_min -23
_diffrn_reflns_number 19872
_diffrn_reflns_theta_full 27.51
_diffrn_reflns_theta_max 27.51
_diffrn_reflns_theta_min 1.72
_exptl_absorpt_coefficient_mu 4.232
_exptl_absorpt_correction_T_max 1.0000
_exptl_absorpt_correction_T_min 0.7378
_exptl_absorpt_correction_type SADABS
_exptl_crystal_colour colorless
_exptl_crystal_density_diffrn 1.430
_exptl_crystal_density_method 'not measured'
_exptl_crystal_description block
_exptl_crystal_F_000 1488
_exptl_crystal_size_max 0.31
_exptl_crystal_size_mid 0.18
_exptl_crystal_size_min 0.14
_refine_diff_density_max 0.571
_refine_diff_density_min -0.592
_refine_diff_density_rms 0.081
_refine_ls_extinction_coef 0.00033(8)
_refine_ls_extinction_expression Fc^*^=kFc[1+0.001xFc^2^\l^3^/sin(2\q)]^-1/4^
_refine_ls_extinction_method SHELXL
_refine_ls_goodness_of_fit_ref 0.647
_refine_ls_hydrogen_treatment mixed
_refine_ls_matrix_type full
_refine_ls_number_parameters 344
_refine_ls_number_reflns 7710
_refine_ls_number_restraints 0
_refine_ls_restrained_S_all 0.647
_refine_ls_R_factor_all 0.0527
_refine_ls_R_factor_gt 0.0286
_refine_ls_shift/su_max 0.001
_refine_ls_shift/su_mean 0.000
_refine_ls_structure_factor_coef Fsqd
_refine_ls_weighting_details
;
calc w=1/[\s^2^(Fo^2^)+(0.0744P)^2^+0.0000P] where 
P=(Fo^2^+2Fc^2^)/3
;
_refine_ls_weighting_scheme calc
_refine_ls_wR_factor_gt 0.0708
_refine_ls_wR_factor_ref 0.0850
_reflns_number_gt 5328
_reflns_number_total 7710
_reflns_threshold_expression >2sigma(I)
_cod_data_source_file b207575j.txt
_cod_data_source_block wy0606wm
_cod_depositor_comments
;
The following automatic conversions were performed:
'_symmetry_cell_setting' value 'Monoclinic' changed to 'monoclinic'
according to '/home/saulius/struct/CIF-dictionaries/cif_core.dic'
dictionary named 'cif_core.dic' version 2.4.1 from 2010-06-29.

Automatic conversion script
Id: cif_fix_enum 1527 2010-12-29 10:47:43Z saulius 
;
_cod_original_sg_symbol_H-M P2(1)/c
_cod_database_code 7012120

loop_
_symmetry_equiv_pos_as_xyz
'x, y, z'
'-x, y+1/2, -z+1/2'
'-x, -y, -z'
'x, -y-1/2, z-1/2'

loop_
_atom_site_label
_atom_site_type_symbol
_atom_site_fract_x
_atom_site_fract_y
_atom_site_fract_z
_atom_site_U_iso_or_equiv
_atom_site_adp_type
_atom_site_occupancy
_atom_site_symmetry_multiplicity
_atom_site_calc_flag
_atom_site_refinement_flags
_atom_site_disorder_assembly
_atom_site_disorder_group
C1 C 0.3831(3) 0.7881(3) 0.1696(2) 0.0442(10) Uani 1 1 d . . .
C2 C 0.3467(4) 0.7074(3) 0.1939(2) 0.0527(11) Uani 1 1 d . . .
H2A H 0.3786 0.6568 0.1765 0.063 Uiso 1 1 calc R . .
C3 C 0.2636(4) 0.7003(3) 0.2436(3) 0.0618(14) Uani 1 1 d . . .
H3A H 0.2411 0.6455 0.2588 0.074 Uiso 1 1 calc R . .
C4 C 0.2154(4) 0.7737(4) 0.2698(3) 0.0653(15) Uani 1 1 d . . .
H4A H 0.1610 0.7691 0.3034 0.078 Uiso 1 1 calc R . .
C5 C 0.2479(4) 0.8541(4) 0.2463(2) 0.0634(14) Uani 1 1 d . . .
H5A H 0.2153 0.9043 0.2639 0.076 Uiso 1 1 calc R . .
C6 C 0.3299(4) 0.8607(3) 0.1960(2) 0.0524(11) Uani 1 1 d . . .
H6A H 0.3495 0.9158 0.1796 0.063 Uiso 1 1 calc R . .
C7 C 0.2879(4) 0.8719(3) 0.0093(2) 0.0556(11) Uani 1 1 d . . .
H7A H 0.2456 0.8559 0.0504 0.067 Uiso 1 1 calc R . .
H7B H 0.3183 0.9297 0.0186 0.067 Uiso 1 1 calc R . .
C8 C 0.2086(4) 0.8772(4) -0.0569(3) 0.0781(15) Uani 1 1 d . . .
H8A H 0.1517 0.9193 -0.0486 0.117 Uiso 1 1 calc R . .
H8B H 0.1754 0.8210 -0.0658 0.117 Uiso 1 1 calc R . .
H8C H 0.2488 0.8945 -0.0979 0.117 Uiso 1 1 calc R . .
C9 C 0.3371(5) 0.6902(3) -0.0161(3) 0.0756(16) Uani 1 1 d . . .
H9A H 0.2842 0.6783 0.0204 0.091 Uiso 1 1 calc R . .
H9B H 0.2963 0.6941 -0.0621 0.091 Uiso 1 1 calc R . .
C10 C 0.4171(6) 0.6148(4) -0.0185(4) 0.110(2) Uani 1 1 d . . .
H10A H 0.3769 0.5620 -0.0293 0.164 Uiso 1 1 calc R . .
H10B H 0.4563 0.6091 0.0273 0.164 Uiso 1 1 calc R . .
H10C H 0.4691 0.6253 -0.0551 0.164 Uiso 1 1 calc R . .
C11 C 0.4690(4) 0.8238(4) -0.0797(2) 0.0578(12) Uani 1 1 d . . .
H11A H 0.5277 0.7822 -0.0878 0.069 Uiso 1 1 calc R . .
H11B H 0.4148 0.8189 -0.1196 0.069 Uiso 1 1 calc R . .
C12 C 0.5176(5) 0.9157(4) -0.0790(3) 0.0782(16) Uani 1 1 d . . .
H12A H 0.5505 0.9270 -0.1241 0.117 Uiso 1 1 calc R . .
H12B H 0.5731 0.9206 -0.0406 0.117 Uiso 1 1 calc R . .
H12C H 0.4598 0.9574 -0.0719 0.117 Uiso 1 1 calc R . .
C13 C 0.7735(4) 0.8276(4) 0.2002(3) 0.0750(15) Uani 1 1 d . . .
H13A H 0.8086 0.8300 0.2482 0.090 Uiso 1 1 calc R . .
H13B H 0.8146 0.7861 0.1725 0.090 Uiso 1 1 calc R . .
C14 C 0.7823(6) 0.9168(4) 0.1658(4) 0.105(2) Uani 1 1 d . . .
H14A H 0.8589 0.9335 0.1650 0.158 Uiso 1 1 calc R . .
H14B H 0.7427 0.9587 0.1931 0.158 Uiso 1 1 calc R . .
H14C H 0.7510 0.9147 0.1175 0.158 Uiso 1 1 calc R . .
C15 C 0.6505(5) 0.6758(4) 0.2405(3) 0.0833(18) Uani 1 1 d . . .
H15A H 0.7053 0.6761 0.2803 0.100 Uiso 1 1 calc R . .
H15B H 0.5810 0.6557 0.2589 0.100 Uiso 1 1 calc R . .
C16 C 0.6868(6) 0.6122(4) 0.1840(4) 0.117(3) Uani 1 1 d . . .
H16A H 0.6945 0.5550 0.2048 0.175 Uiso 1 1 calc R . .
H16B H 0.7566 0.6305 0.1665 0.175 Uiso 1 1 calc R . .
H16C H 0.6322 0.6105 0.1448 0.175 Uiso 1 1 calc R . .
C17 C 0.5818(5) 0.8423(4) 0.2870(3) 0.0733(15) Uani 1 1 d . . .
H17A H 0.5100 0.8180 0.2973 0.088 Uiso 1 1 calc R . .
H17B H 0.6321 0.8289 0.3277 0.088 Uiso 1 1 calc R . .
C18 C 0.5704(6) 0.9402(4) 0.2816(3) 0.096(2) Uani 1 1 d . . .
H18A H 0.5434 0.9627 0.3258 0.144 Uiso 1 1 calc R . .
H18B H 0.5191 0.9547 0.2425 0.144 Uiso 1 1 calc R . .
H18C H 0.6414 0.9656 0.2733 0.144 Uiso 1 1 calc R . .
C19 C 0.6532(4) 0.7775(3) 0.0459(2) 0.0506(11) Uani 1 1 d . . .
C20 C 0.7380(4) 0.7630(3) 0.0150(2) 0.0524(11) Uani 1 1 d . . .
C21 C 0.9786(4) 0.7626(3) 0.0549(3) 0.0506(11) Uani 1 1 d . . .
C22 C 1.0468(5) 0.7713(3) 0.1019(3) 0.0673(14) Uani 1 1 d . . .
H22 H 1.1004 0.7781 0.1390 0.081 Uiso 1 1 calc R . .
C23 C 0.9020(3) 0.8318(3) -0.0887(2) 0.0458(10) Uani 1 1 d . . .
C24 C 0.8845(5) 0.9189(3) -0.0758(3) 0.0771(16) Uani 1 1 d . . .
H24A H 0.8560 0.9354 -0.0322 0.093 Uiso 1 1 calc R . .
C25 C 0.9079(6) 0.9830(4) -0.1254(4) 0.097(2) Uani 1 1 d . . .
H25A H 0.8967 1.0416 -0.1149 0.116 Uiso 1 1 calc R . .
C26 C 0.9477(4) 0.9589(4) -0.1901(3) 0.0775(16) Uani 1 1 d . . .
H26A H 0.9634 1.0015 -0.2238 0.093 Uiso 1 1 calc R . .
C27 C 0.9646(4) 0.8732(4) -0.2059(3) 0.0705(14) Uani 1 1 d . . .
H27A H 0.9914 0.8571 -0.2501 0.085 Uiso 1 1 calc R . .
C28 C 0.9414(4) 0.8105(3) -0.1551(3) 0.0564(12) Uani 1 1 d . . .
H28A H 0.9527 0.7520 -0.1661 0.068 Uiso 1 1 calc R . .
C29 C 0.8947(4) 0.6362(3) -0.0554(2) 0.0527(11) Uani 1 1 d . . .
C30 C 0.8056(5) 0.5796(3) -0.0679(3) 0.0734(15) Uani 1 1 d . . .
H30A H 0.7345 0.5975 -0.0574 0.088 Uiso 1 1 calc R . .
C31 C 0.8218(8) 0.4970(4) -0.0960(4) 0.111(3) Uani 1 1 d . . .
H31A H 0.7614 0.4601 -0.1042 0.134 Uiso 1 1 calc R . .
C32 C 0.9240(11) 0.4695(5) -0.1115(4) 0.122(4) Uani 1 1 d . . .
H32A H 0.9336 0.4141 -0.1308 0.146 Uiso 1 1 calc R . .
C33 C 1.0150(7) 0.5236(5) -0.0990(3) 0.109(3) Uani 1 1 d . . .
H33A H 1.0855 0.5045 -0.1096 0.131 Uiso 1 1 calc R . .
C34 C 1.0000(5) 0.6070(4) -0.0702(3) 0.0741(15) Uani 1 1 d . . .
H34A H 1.0610 0.6430 -0.0610 0.089 Uiso 1 1 calc R . .
P1 P 0.40303(9) 0.79531(7) 0.00345(6) 0.0442(2) Uani 1 1 d . . .
P2 P 0.63212(10) 0.78709(8) 0.20724(7) 0.0520(3) Uani 1 1 d . . .
Pt1 Pt 0.518585(12) 0.791270(10) 0.104460(8) 0.04032(7) Uani 1 1 d . . .
Si1 Si 0.87340(9) 0.74783(8) -0.01868(6) 0.0435(3) Uani 1 1 d . . .

loop_
_atom_site_aniso_label
_atom_site_aniso_U_11
_atom_site_aniso_U_22
_atom_site_aniso_U_33
_atom_site_aniso_U_23
_atom_site_aniso_U_13
_atom_site_aniso_U_12
C1 0.037(2) 0.059(3) 0.037(2) 0.0023(19) 0.0033(17) -0.0024(19)
C2 0.049(3) 0.060(3) 0.049(3) 0.006(2) -0.002(2) -0.006(2)
C3 0.049(3) 0.081(4) 0.056(3) 0.016(3) 0.006(2) -0.021(3)
C4 0.044(3) 0.109(5) 0.044(3) 0.007(3) 0.010(2) -0.012(3)
C5 0.050(3) 0.093(4) 0.048(3) -0.010(3) 0.007(2) 0.009(3)
C6 0.052(3) 0.059(3) 0.047(2) -0.001(2) 0.007(2) -0.004(2)
C7 0.046(3) 0.072(3) 0.049(3) -0.005(2) 0.001(2) 0.008(2)
C8 0.061(3) 0.102(4) 0.070(3) -0.002(3) -0.010(3) 0.018(3)
C9 0.073(4) 0.070(4) 0.083(4) -0.013(3) -0.008(3) -0.019(3)
C10 0.129(6) 0.062(4) 0.139(6) -0.022(4) 0.023(5) -0.005(4)
C11 0.055(3) 0.083(3) 0.035(2) -0.006(2) 0.009(2) 0.001(3)
C12 0.089(4) 0.080(4) 0.067(3) 0.017(3) 0.023(3) -0.002(3)
C13 0.046(3) 0.106(4) 0.073(4) 0.002(3) -0.004(3) -0.019(3)
C14 0.106(5) 0.097(5) 0.114(5) -0.006(4) 0.027(4) -0.047(4)
C15 0.075(4) 0.083(4) 0.091(4) 0.043(4) -0.009(3) -0.004(3)
C16 0.129(6) 0.064(4) 0.154(7) 0.012(4) -0.029(5) 0.027(4)
C17 0.067(3) 0.110(5) 0.043(3) -0.002(3) -0.005(2) -0.003(3)
C18 0.101(5) 0.101(5) 0.084(4) -0.030(4) -0.001(4) 0.001(4)
C19 0.036(2) 0.069(3) 0.047(2) 0.002(2) 0.0033(19) 0.000(2)
C20 0.043(3) 0.062(3) 0.053(3) 0.000(2) 0.006(2) 0.002(2)
C21 0.046(3) 0.047(2) 0.059(3) 0.000(2) 0.007(2) 0.004(2)
C22 0.064(3) 0.068(3) 0.068(4) 0.001(2) -0.015(3) -0.004(3)
C23 0.033(2) 0.051(2) 0.053(3) 0.004(2) 0.0001(19) 0.0015(19)
C24 0.094(4) 0.057(3) 0.082(4) 0.000(3) 0.025(3) 0.019(3)
C25 0.124(6) 0.054(3) 0.114(5) 0.019(3) 0.020(5) 0.016(4)
C26 0.064(3) 0.078(4) 0.091(4) 0.038(3) 0.005(3) 0.004(3)
C27 0.065(3) 0.084(4) 0.062(3) 0.019(3) 0.008(3) 0.004(3)
C28 0.051(3) 0.064(3) 0.054(3) 0.004(2) 0.005(2) 0.004(2)
C29 0.062(3) 0.052(3) 0.044(2) -0.003(2) 0.004(2) 0.001(2)
C30 0.091(4) 0.058(3) 0.070(3) 0.005(3) -0.013(3) -0.015(3)
C31 0.177(9) 0.061(4) 0.092(5) 0.000(4) -0.032(5) -0.021(5)
C32 0.243(12) 0.049(4) 0.074(5) -0.007(3) 0.003(6) 0.015(6)
C33 0.158(7) 0.094(5) 0.078(4) 0.006(4) 0.035(5) 0.066(5)
C34 0.078(4) 0.069(4) 0.076(4) -0.002(3) 0.015(3) 0.016(3)
P1 0.0385(6) 0.0536(6) 0.0406(6) -0.0036(5) 0.0035(5) -0.0028(5)
P2 0.0420(6) 0.0652(8) 0.0485(7) 0.0106(6) -0.0026(5) -0.0048(5)
Pt1 0.03243(10) 0.04952(11) 0.03940(10) 0.00306(7) 0.00585(6) -0.00107(7)
Si1 0.0337(6) 0.0495(7) 0.0475(7) -0.0013(5) 0.0052(5) 0.0015(5)

loop_
_atom_type_symbol
_atom_type_description
_atom_type_scat_dispersion_real
_atom_type_scat_dispersion_imag
_atom_type_scat_source
C C 0.0033 0.0016 'International Tables Vol C Tables 4.2.6.8 and 6.1.1.4'
H H 0.0000 0.0000 'International Tables Vol C Tables 4.2.6.8 and 6.1.1.4'
Si Si 0.0817 0.0704 'International Tables Vol C Tables 4.2.6.8 and 6.1.1.4'
P P 0.1023 0.0942 'International Tables Vol C Tables 4.2.6.8 and 6.1.1.4'
Pt Pt -1.7033 8.3905 'International Tables Vol C Tables 4.2.6.8 and 6.1.1.4'

loop_
_geom_angle_atom_site_label_1
_geom_angle_atom_site_label_2
_geom_angle_atom_site_label_3
_geom_angle
_geom_angle_site_symmetry_1
_geom_angle_site_symmetry_3
_geom_angle_publ_flag
C6 C1 C2 116.1(4) . . ?
C6 C1 Pt1 125.2(3) . . ?
C2 C1 Pt1 118.5(3) . . ?
C1 C2 C3 122.0(4) . . ?
C4 C3 C2 120.1(4) . . ?
C3 C4 C5 119.6(4) . . ?
C4 C5 C6 120.1(5) . . ?
C1 C6 C5 122.2(4) . . ?
C8 C7 P1 116.0(3) . . ?
C10 C9 P1 114.1(4) . . ?
C12 C11 P1 113.4(3) . . ?
C14 C13 P2 114.8(4) . . ?
C16 C15 P2 113.7(4) . . ?
C18 C17 P2 115.9(4) . . ?
C20 C19 Pt1 173.7(4) . . ?
C19 C20 Si1 171.5(4) . . ?
C22 C21 Si1 179.3(5) . . ?
C24 C23 C28 116.6(4) . . ?
C24 C23 Si1 120.7(4) . . ?
C28 C23 Si1 122.7(3) . . ?
C23 C24 C25 122.3(5) . . ?
C26 C25 C24 119.0(5) . . ?
C27 C26 C25 120.8(5) . . ?
C26 C27 C28 119.0(5) . . ?
C23 C28 C27 122.3(5) . . ?
C34 C29 C30 118.2(5) . . ?
C34 C29 Si1 120.8(4) . . ?
C30 C29 Si1 121.0(4) . . ?
C31 C30 C29 120.7(6) . . ?
C32 C31 C30 120.8(7) . . ?
C31 C32 C33 120.2(7) . . ?
C32 C33 C34 119.6(7) . . ?
C29 C34 C33 120.4(6) . . ?
C11 P1 C9 104.2(3) . . ?
C11 P1 C7 105.0(2) . . ?
C9 P1 C7 104.6(3) . . ?
C11 P1 Pt1 115.36(16) . . ?
C9 P1 Pt1 112.5(2) . . ?
C7 P1 Pt1 113.96(15) . . ?
C15 P2 C13 104.0(3) . . ?
C15 P2 C17 101.3(3) . . ?
C13 P2 C17 104.2(3) . . ?
C15 P2 Pt1 111.5(2) . . ?
C13 P2 Pt1 117.07(18) . . ?
C17 P2 Pt1 116.87(18) . . ?
C19 Pt1 C1 172.18(17) . . ?
C19 Pt1 P1 92.06(13) . . ?
C1 Pt1 P1 90.71(12) . . ?
C19 Pt1 P2 88.93(13) . . ?
C1 Pt1 P2 88.29(12) . . ?
P1 Pt1 P2 179.00(4) . . ?
C20 Si1 C21 109.6(2) . . ?
C20 Si1 C29 113.0(2) . . ?
C21 Si1 C29 106.5(2) . . ?
C20 Si1 C23 110.7(2) . . ?
C21 Si1 C23 106.8(2) . . ?
C29 Si1 C23 110.0(2) . . ?

loop_
_geom_bond_atom_site_label_1
_geom_bond_atom_site_label_2
_geom_bond_distance
_geom_bond_site_symmetry_2
_geom_bond_publ_flag
C1 C6 1.386(6) . ?
C1 C2 1.393(5) . ?
C1 Pt1 2.080(4) . ?
C2 C3 1.399(7) . ?
C3 C4 1.366(7) . ?
C4 C5 1.370(7) . ?
C5 C6 1.396(6) . ?
C7 C8 1.526(6) . ?
C7 P1 1.826(4) . ?
C9 C10 1.507(8) . ?
C9 P1 1.825(5) . ?
C11 C12 1.525(7) . ?
C11 P1 1.824(4) . ?
C13 C14 1.515(8) . ?
C13 P2 1.827(5) . ?
C15 C16 1.512(9) . ?
C15 P2 1.824(6) . ?
C17 C18 1.510(8) . ?
C17 P2 1.835(5) . ?
C19 C20 1.217(6) . ?
C19 Pt1 2.009(4) . ?
C20 Si1 1.792(5) . ?
C21 C22 1.181(7) . ?
C21 Si1 1.838(5) . ?
C23 C24 1.373(6) . ?
C23 C28 1.382(6) . ?
C23 Si1 1.874(4) . ?
C24 C25 1.386(7) . ?
C25 C26 1.366(8) . ?
C26 C27 1.363(7) . ?
C27 C28 1.384(6) . ?
C29 C34 1.388(6) . ?
C29 C30 1.393(6) . ?
C29 Si1 1.862(5) . ?
C30 C31 1.386(8) . ?
C31 C32 1.347(11) . ?
C32 C33 1.387(12) . ?
C33 C34 1.399(8) . ?
P1 Pt1 2.2895(12) . ?
P2 Pt1 2.3019(12) . ?
